data_1505938
loop_
_publ_author_name
'Zong, Qian-Shou'
'Zhang, Chun'
'Chen, Chuan-Feng'

_publ_section_title
;
 Self-assembly of triptycene-based cylindrical macrotricyclic host with
 dibenzylammonium ions: construction of dendritic [3]pseudorotaxanes.
;
_journal_issue 9
_journal_name_full 'Organic letters'
_journal_page_first 1859
_journal_page_last 1862
_journal_paper_doi 10.1021/ol0604419
_journal_volume 8
_journal_year 2006
_chemical_formula_sum 'C100 H114 F12 N4 O16 P2'
_chemical_formula_weight 1917.89
_chemical_name_systematic
; 
 ? 
;
_space_group_IT_number 14
_symmetry_cell_setting monoclinic
_symmetry_space_group_name_Hall '-P 2yn'
_symmetry_space_group_name_H-M 'P 1 21/n 1'
_atom_sites_solution_hydrogens geom
_atom_sites_solution_primary direct
_atom_sites_solution_secondary difmap
_audit_creation_method SHELXL-97
_cell_angle_alpha 90.00
_cell_angle_beta 102.413(2)
_cell_angle_gamma 90.00
_cell_formula_units_Z 2
_cell_length_a 12.3934(15)
_cell_length_b 22.795(3)
_cell_length_c 17.545(2)
_cell_measurement_reflns_used 3838
_cell_measurement_temperature 294(2)
_cell_measurement_theta_max 21.79
_cell_measurement_theta_min 2.38
_cell_volume 4840.7(10)
_computing_cell_refinement 'Bruker SMART'
_computing_data_collection 'Bruker SMART'
_computing_data_reduction 'Bruker SAINT'
_computing_molecular_graphics 'Bruker SHELXTL'
_computing_publication_material 'Bruker SHELXTL'
_computing_structure_refinement 'SHELXL-97 (Sheldrick, 1997)'
_computing_structure_solution 'SHELXS-97 (Sheldrick, 1990)'
_diffrn_ambient_temperature 294(2)
_diffrn_measured_fraction_theta_full 1.000
_diffrn_measured_fraction_theta_max 1.000
_diffrn_measurement_device_type 'CCD area detector'
_diffrn_measurement_method 'phi and omega scans'
_diffrn_radiation_monochromator graphite
_diffrn_radiation_source 'fine-focus sealed tube'
_diffrn_radiation_type MoK\a
_diffrn_radiation_wavelength 0.71073
_diffrn_reflns_av_R_equivalents 0.0707
_diffrn_reflns_av_sigmaI/netI 0.0925
_diffrn_reflns_limit_h_max 14
_diffrn_reflns_limit_h_min -14
_diffrn_reflns_limit_k_max 27
_diffrn_reflns_limit_k_min -25
_diffrn_reflns_limit_l_max 18
_diffrn_reflns_limit_l_min -20
_diffrn_reflns_number 24444
_diffrn_reflns_theta_full 25.00
_diffrn_reflns_theta_max 25.00
_diffrn_reflns_theta_min 1.49
_diffrn_standards_decay_% 0
_diffrn_standards_interval_count 0
_diffrn_standards_number 0
_exptl_absorpt_coefficient_mu 0.135
_exptl_absorpt_correction_T_max 1.000000
_exptl_absorpt_correction_T_min 0.764205
_exptl_absorpt_correction_type multi-scan
_exptl_absorpt_process_details SADABS
_exptl_crystal_colour colorless
_exptl_crystal_density_diffrn 1.316
_exptl_crystal_density_method 'not measured'
_exptl_crystal_F_000 2016
_exptl_crystal_size_max 0.26
_exptl_crystal_size_mid 0.20
_exptl_crystal_size_min 0.16
_refine_diff_density_max 0.631
_refine_diff_density_min -0.411
_refine_diff_density_rms 0.063
_refine_ls_extinction_method none
_refine_ls_goodness_of_fit_ref 1.007
_refine_ls_hydrogen_treatment constr
_refine_ls_matrix_type full
_refine_ls_number_parameters 606
_refine_ls_number_reflns 8514
_refine_ls_number_restraints 4
_refine_ls_restrained_S_all 1.016
_refine_ls_R_factor_all 0.1895
_refine_ls_R_factor_gt 0.0905
_refine_ls_shift/su_max 0.000
_refine_ls_shift/su_mean 0.000
_refine_ls_structure_factor_coef Fsqd
_refine_ls_weighting_details 'calc w=1/[\s^2^(Fo^2^)+(0.1517P)^2^+5.6787P] where P=(Fo^2^+2Fc^2^)/3'
_refine_ls_weighting_scheme calc
_refine_ls_wR_factor_gt 0.2420
_refine_ls_wR_factor_ref 0.3246
_reflns_number_gt 3704
_reflns_number_total 8514
_reflns_threshold_expression >2sigma(I)
_cod_data_source_file ol0604419si20060327_014025.cif
_cod_data_source_block 50526d
_cod_depositor_comments
;
The following automatic conversions were performed:

'_symmetry_cell_setting' value 'Monoclinic' changed to 'monoclinic'
according to /home/saulius/struct/CIF-dictionaries/cif_core.dic
dictionary named 'cif_core.dic' version 2.4.1 from
2010-06-29.

'_exptl_absorpt_correction_type' value 'MULTI-SCAN'
changed to 'multi-scan' according to
/home/saulius/struct/CIF-dictionaries/cif_core.dic dictionary named
'cif_core.dic' version 2.4.1 from 2010-06-29.

Automatic conversion script
Id: cif_fix_values 1715 2011-07-08 13:25:40Z adriana 
;
_cod_original_cell_volume 4840.5(10)
_cod_original_sg_symbol_H-M P2(1)/n
_cod_database_code 1505938

loop_
_symmetry_equiv_pos_as_xyz
'x, y, z'
'-x+1/2, y+1/2, -z+1/2'
'-x, -y, -z'
'x-1/2, -y-1/2, z-1/2'

loop_
_atom_site_label
_atom_site_type_symbol
_atom_site_fract_x
_atom_site_fract_y
_atom_site_fract_z
_atom_site_U_iso_or_equiv
_atom_site_adp_type
_atom_site_occupancy
_atom_site_symmetry_multiplicity
_atom_site_calc_flag
_atom_site_refinement_flags
O1 O 0.6613(3) 0.65532(16) 0.7288(2) 0.0627(11) Uani 1 1 d .
O2 O 0.7757(4) 0.7124(3) 0.6152(4) 0.1114(19) Uani 1 1 d .
O3 O 0.6917(5) 0.7836(3) 0.4817(3) 0.116(2) Uani 1 1 d .
O4 O 0.5182(3) 0.72329(16) 0.3754(2) 0.0575(10) Uani 1 1 d .
O5 O 0.4437(3) 0.64944(18) 0.7094(3) 0.0725(13) Uani 1 1 d .
O6 O 0.2753(3) 0.72740(18) 0.6379(2) 0.0647(11) Uani 1 1 d .
O7 O 0.1848(3) 0.73261(19) 0.4778(3) 0.0716(12) Uani 1 1 d .
O8 O 0.3053(3) 0.70977(16) 0.3597(2) 0.0556(10) Uani 1 1 d .
C1 C 0.6913(5) 0.4504(2) 0.8382(3) 0.0546(15) Uani 1 1 d .
C2 C 0.6313(5) 0.5061(2) 0.8032(3) 0.0489(14) Uani 1 1 d .
C3 C 0.6824(5) 0.5559(2) 0.7839(3) 0.0525(14) Uani 1 1 d .
H3 H 0.7590 0.5574 0.7920 0.063 Uiso 1 1 calc R
C4 C 0.6186(5) 0.6042(2) 0.7521(3) 0.0491(14) Uani 1 1 d .
C5 C 0.5047(5) 0.6008(2) 0.7409(3) 0.0488(14) Uani 1 1 d .
C6 C 0.4538(5) 0.5506(2) 0.7591(3) 0.0524(14) Uani 1 1 d .
H6 H 0.3772 0.5489 0.7508 0.063 Uiso 1 1 calc R
C7 C 0.5176(5) 0.5026(2) 0.7899(3) 0.0481(13) Uani 1 1 d .
C8 C 0.4733(5) 0.4430(2) 0.8113(3) 0.0524(14) Uani 1 1 d .
C9 C 0.5275(5) 0.3982(2) 0.7669(3) 0.0490(13) Uani 1 1 d .
C10 C 0.4726(5) 0.3561(2) 0.7162(3) 0.0486(14) Uani 1 1 d .
H10 H 0.3964 0.3521 0.7090 0.058 Uiso 1 1 calc R
C11 C 0.5310(5) 0.3199(2) 0.6762(3) 0.0460(13) Uani 1 1 d .
C12 C 0.6452(4) 0.3267(2) 0.6853(3) 0.0470(13) Uani 1 1 d .
C13 C 0.7001(5) 0.3678(2) 0.7375(3) 0.0505(14) Uani 1 1 d .
H13 H 0.7763 0.3720 0.7446 0.061 Uiso 1 1 calc R
C14 C 0.6418(5) 0.4026(2) 0.7790(3) 0.0496(14) Uani 1 1 d .
C15 C 0.6436(6) 0.4380(2) 0.9108(3) 0.0610(17) Uani 1 1 d .
C16 C 0.5299(6) 0.4342(2) 0.8970(3) 0.0605(16) Uani 1 1 d .
C17 C 0.4764(7) 0.4239(3) 0.9579(4) 0.075(2) Uani 1 1 d .
H17 H 0.3999 0.4203 0.9480 0.090 Uiso 1 1 calc R
C18 C 0.5377(10) 0.4191(3) 1.0326(4) 0.093(3) Uani 1 1 d .
H18 H 0.5024 0.4127 1.0735 0.111 Uiso 1 1 calc R
C19 C 0.6501(10) 0.4235(3) 1.0474(4) 0.093(3) Uani 1 1 d .
H19 H 0.6902 0.4206 1.0986 0.112 Uiso 1 1 calc R
C20 C 0.7057(7) 0.4323(3) 0.9874(4) 0.080(2) Uani 1 1 d .
H20 H 0.7824 0.4344 0.9979 0.096 Uiso 1 1 calc R
C21 C 0.8167(5) 0.4538(3) 0.8535(4) 0.0718(19) Uani 1 1 d .
H21A H 0.8422 0.4854 0.8891 0.108 Uiso 1 1 calc R
H21B H 0.8392 0.4608 0.8052 0.108 Uiso 1 1 calc R
H21C H 0.8478 0.4175 0.8758 0.108 Uiso 1 1 calc R
C22 C 0.3488(5) 0.4391(3) 0.7956(4) 0.0641(17) Uani 1 1 d .
H22A H 0.3275 0.4008 0.8098 0.096 Uiso 1 1 calc R
H22B H 0.3189 0.4457 0.7411 0.096 Uiso 1 1 calc R
H22C H 0.3209 0.4682 0.8259 0.096 Uiso 1 1 calc R
C23 C 0.7765(5) 0.6549(3) 0.7279(5) 0.083(2) Uani 1 1 d D
H23A H 0.7926 0.6214 0.6981 0.100 Uiso 1 1 calc R
H23B H 0.8193 0.6509 0.7809 0.100 Uiso 1 1 calc R
C24 C 0.8091(7) 0.7093(4) 0.6932(6) 0.107(3) Uani 1 1 d D
H24A H 0.7788 0.7425 0.7162 0.128 Uiso 1 1 calc R
H24B H 0.8889 0.7126 0.7068 0.128 Uiso 1 1 calc R
C25 C 0.8289(8) 0.7640(5) 0.5919(6) 0.132(4) Uani 1 1 d D
H25A H 0.9084 0.7609 0.6092 0.159 Uiso 1 1 calc R
H25B H 0.8045 0.7988 0.6152 0.159 Uiso 1 1 calc R
C26 C 0.7988(9) 0.7682(4) 0.5066(6) 0.126(4) Uani 1 1 d D
H26A H 0.8454 0.7972 0.4890 0.151 Uiso 1 1 calc R
H26B H 0.8116 0.7307 0.4840 0.151 Uiso 1 1 calc R
C27 C 0.6571(10) 0.7977(5) 0.4072(5) 0.150(5) Uani 1 1 d D
H27A H 0.7198 0.8131 0.3887 0.180 Uiso 1 1 calc R
H27B H 0.6042 0.8294 0.4042 0.180 Uiso 1 1 calc R
C28 C 0.6071(7) 0.7529(4) 0.3538(4) 0.098(3) Uani 1 1 d D
H28A H 0.5809 0.7705 0.3029 0.117 Uiso 1 1 calc R
H28B H 0.6633 0.7243 0.3489 0.117 Uiso 1 1 calc R
C29 C 0.3768(11) 0.6721(5) 0.7451(5) 0.189(7) Uani 1 1 d D
H29A H 0.4214 0.6886 0.7925 0.226 Uiso 1 1 calc R
H29B H 0.3363 0.6396 0.7613 0.226 Uiso 1 1 calc R
C30 C 0.2971(6) 0.7150(4) 0.7156(4) 0.095(3) Uani 1 1 d D
H30A H 0.2282 0.7031 0.7288 0.114 Uiso 1 1 calc R
H30B H 0.3198 0.7512 0.7435 0.114 Uiso 1 1 calc R
C31 C 0.1660(6) 0.7431(4) 0.6083(4) 0.090(2) Uani 1 1 d .
H31A H 0.1426 0.7704 0.6440 0.109 Uiso 1 1 calc R
H31B H 0.1198 0.7085 0.6051 0.109 Uiso 1 1 calc R
C32 C 0.1501(6) 0.7703(4) 0.5307(4) 0.089(2) Uani 1 1 d .
H32A H 0.0725 0.7796 0.5119 0.107 Uiso 1 1 calc R
H32B H 0.1917 0.8066 0.5345 0.107 Uiso 1 1 calc R
C33 C 0.1514(5) 0.7520(3) 0.3997(4) 0.0738(19) Uani 1 1 d .
H33A H 0.1852 0.7896 0.3933 0.089 Uiso 1 1 calc R
H33B H 0.0718 0.7567 0.3860 0.089 Uiso 1 1 calc R
C34 C 0.1871(5) 0.7072(3) 0.3481(4) 0.0636(16) Uani 1 1 d .
H34A H 0.1644 0.6684 0.3612 0.076 Uiso 1 1 calc R
H34B H 0.1533 0.7151 0.2940 0.076 Uiso 1 1 calc R
C35 C 0.5063(5) 0.7477(3) 0.5704(4) 0.0628(16) Uani 1 1 d .
H35A H 0.5691 0.7486 0.5456 0.075 Uiso 1 1 calc R
H35B H 0.5334 0.7379 0.6250 0.075 Uiso 1 1 calc R
C36 C 0.4547(5) 0.8073(3) 0.5648(4) 0.0610(16) Uani 1 1 d .
C37 C 0.4127(7) 0.8335(3) 0.4937(5) 0.091(2) Uani 1 1 d .
H37 H 0.4162 0.8134 0.4482 0.109 Uiso 1 1 calc R
C38 C 0.3663(9) 0.8881(4) 0.4885(7) 0.125(3) Uani 1 1 d .
H38 H 0.3369 0.9045 0.4399 0.150 Uiso 1 1 calc R
C39 C 0.3634(8) 0.9188(4) 0.5557(8) 0.116(3) Uani 1 1 d .
H39 H 0.3335 0.9564 0.5523 0.139 Uiso 1 1 calc R
C40 C 0.4043(7) 0.8944(4) 0.6272(6) 0.098(3) Uani 1 1 d .
H40 H 0.4021 0.9150 0.6726 0.117 Uiso 1 1 calc R
C41 C 0.4490(5) 0.8384(3) 0.6309(4) 0.0739(19) Uani 1 1 d .
H41 H 0.4759 0.8214 0.6795 0.089 Uiso 1 1 calc R
C42 C 0.4835(5) 0.6425(3) 0.5347(4) 0.0664(18) Uani 1 1 d .
H42A H 0.5432 0.6454 0.5070 0.080 Uiso 1 1 calc R
H42B H 0.5156 0.6321 0.5884 0.080 Uiso 1 1 calc R
C43 C 0.4067(6) 0.5948(3) 0.4987(4) 0.0702(18) Uani 1 1 d .
C44 C 0.4352(9) 0.5602(3) 0.4410(4) 0.104(3) Uani 1 1 d .
H44 H 0.5001 0.5677 0.4241 0.124 Uiso 1 1 calc R
C45 C 0.3675(15) 0.5149(5) 0.4087(6) 0.155(6) Uani 1 1 d .
H45 H 0.3862 0.4917 0.3699 0.187 Uiso 1 1 calc R
C46 C 0.2741(14) 0.5042(7) 0.4337(12) 0.205(9) Uani 1 1 d .
H46 H 0.2269 0.4746 0.4103 0.246 Uiso 1 1 calc R
C47 C 0.2468(11) 0.5371(6) 0.4944(12) 0.217(8) Uani 1 1 d .
H47 H 0.1836 0.5286 0.5128 0.261 Uiso 1 1 calc R
C48 C 0.3150(8) 0.5815(4) 0.5256(7) 0.139(4) Uani 1 1 d .
H48 H 0.2985 0.6033 0.5663 0.167 Uiso 1 1 calc R
C49 C 0.0866(16) 0.3670(9) 0.6067(10) 0.188(7) Uani 1 1 d .
C50 C 0.069(3) 0.4059(7) 0.5410(13) 0.388(19) Uani 1 1 d .
H50A H -0.0077 0.4043 0.5145 0.582 Uiso 1 1 calc R
H50B H 0.1142 0.3942 0.5058 0.582 Uiso 1 1 calc R
H50C H 0.0871 0.4452 0.5586 0.582 Uiso 1 1 calc R
N1 N 0.4283(4) 0.7012(2) 0.5331(3) 0.0579(13) Uani 1 1 d .
H1A H 0.3996 0.7112 0.4833 0.069 Uiso 1 1 calc R
H1B H 0.3723 0.6985 0.5582 0.069 Uiso 1 1 calc R
N2 N 0.1048(10) 0.3419(5) 0.6570(7) 0.151(4) Uani 1 1 d .
P1 P 0.05998(18) 0.56058(10) 0.72055(17) 0.1014(8) Uani 1 1 d .
F1 F 0.0656(8) 0.4938(3) 0.7185(7) 0.255(5) Uani 1 1 d .
F2 F -0.0237(7) 0.5604(4) 0.7692(7) 0.271(6) Uani 1 1 d .
F3 F 0.1587(7) 0.5605(6) 0.7845(5) 0.291(6) Uani 1 1 d .
F4 F 0.1393(8) 0.5593(4) 0.6654(6) 0.231(4) Uani 1 1 d .
F5 F -0.0358(8) 0.5629(5) 0.6520(6) 0.275(5) Uani 1 1 d .
F6 F 0.0595(8) 0.6263(3) 0.7239(6) 0.228(4) Uani 1 1 d .

loop_
_atom_site_aniso_label
_atom_site_aniso_U_11
_atom_site_aniso_U_22
_atom_site_aniso_U_33
_atom_site_aniso_U_23
_atom_site_aniso_U_13
_atom_site_aniso_U_12
O1 0.060(3) 0.055(2) 0.075(3) 0.002(2) 0.018(2) 0.000(2)
O2 0.079(4) 0.143(5) 0.108(5) 0.042(4) 0.010(3) 0.000(3)
O3 0.099(4) 0.180(6) 0.065(4) 0.013(4) 0.005(3) -0.068(4)
O4 0.065(3) 0.059(2) 0.051(2) -0.0078(19) 0.019(2) -0.019(2)
O5 0.073(3) 0.073(3) 0.083(3) 0.031(2) 0.041(3) 0.037(2)
O6 0.060(3) 0.081(3) 0.059(3) 0.016(2) 0.026(2) 0.027(2)
O7 0.069(3) 0.084(3) 0.063(3) -0.001(2) 0.018(2) 0.029(2)
O8 0.056(2) 0.060(2) 0.052(2) -0.0096(19) 0.0145(19) 0.0043(19)
C1 0.050(3) 0.045(3) 0.062(4) -0.003(3) -0.006(3) 0.010(3)
C2 0.055(4) 0.047(3) 0.042(3) -0.003(3) 0.005(3) 0.005(3)
C3 0.050(3) 0.057(3) 0.046(3) -0.009(3) 0.001(3) 0.008(3)
C4 0.056(4) 0.046(3) 0.047(3) -0.002(3) 0.014(3) 0.003(3)
C5 0.058(4) 0.049(3) 0.042(3) 0.010(3) 0.017(3) 0.015(3)
C6 0.050(3) 0.061(4) 0.048(3) 0.005(3) 0.016(3) 0.012(3)
C7 0.058(4) 0.048(3) 0.041(3) 0.001(3) 0.016(3) 0.007(3)
C8 0.061(4) 0.053(3) 0.045(3) 0.006(3) 0.016(3) 0.010(3)
C9 0.052(3) 0.052(3) 0.044(3) 0.001(3) 0.012(3) 0.004(3)
C10 0.047(3) 0.058(3) 0.042(3) 0.003(3) 0.014(3) -0.003(3)
C11 0.055(3) 0.050(3) 0.033(3) -0.001(3) 0.010(3) -0.010(3)
C12 0.052(3) 0.052(3) 0.039(3) 0.000(3) 0.015(3) 0.003(3)
C13 0.045(3) 0.051(3) 0.053(3) -0.001(3) 0.004(3) 0.005(3)
C14 0.054(3) 0.046(3) 0.045(3) -0.002(3) 0.003(3) 0.001(3)
C15 0.093(5) 0.038(3) 0.048(4) -0.002(3) 0.005(3) 0.012(3)
C16 0.081(5) 0.048(3) 0.051(4) -0.004(3) 0.011(3) 0.011(3)
C17 0.120(6) 0.055(4) 0.057(4) 0.000(3) 0.037(4) 0.013(4)
C18 0.173(9) 0.060(4) 0.047(5) -0.001(3) 0.031(5) 0.008(5)
C19 0.160(9) 0.063(5) 0.043(4) 0.000(3) -0.006(5) 0.018(5)
C20 0.115(6) 0.050(4) 0.061(5) -0.006(3) -0.008(4) 0.018(4)
C21 0.061(4) 0.056(4) 0.088(5) -0.008(3) -0.009(4) 0.011(3)
C22 0.059(4) 0.067(4) 0.072(4) 0.001(3) 0.027(3) 0.005(3)
C23 0.058(4) 0.082(5) 0.104(6) 0.020(4) 0.002(4) -0.008(4)
C24 0.082(6) 0.121(7) 0.117(8) 0.001(6) 0.022(5) -0.029(5)
C25 0.092(7) 0.164(9) 0.139(9) 0.034(7) 0.023(6) -0.060(6)
C26 0.105(8) 0.124(8) 0.161(11) 0.042(7) 0.059(8) -0.002(6)
C27 0.171(10) 0.191(11) 0.086(7) -0.008(7) 0.024(7) -0.123(9)
C28 0.114(6) 0.124(6) 0.062(5) -0.007(4) 0.034(4) -0.065(5)
C29 0.276(14) 0.229(12) 0.087(6) 0.075(7) 0.097(8) 0.216(12)
C30 0.104(6) 0.123(6) 0.065(5) -0.003(5) 0.037(4) 0.046(5)
C31 0.064(4) 0.138(7) 0.074(5) 0.000(5) 0.025(4) 0.036(5)
C32 0.088(5) 0.110(6) 0.073(5) 0.003(4) 0.027(4) 0.054(5)
C33 0.067(4) 0.097(5) 0.057(4) -0.003(4) 0.012(3) 0.024(4)
C34 0.046(3) 0.077(4) 0.069(4) -0.010(3) 0.015(3) 0.005(3)
C35 0.053(4) 0.064(4) 0.072(4) 0.004(3) 0.016(3) -0.001(3)
C36 0.058(4) 0.063(4) 0.064(4) 0.005(3) 0.018(3) -0.003(3)
C37 0.122(7) 0.077(5) 0.074(5) 0.009(4) 0.025(5) 0.015(5)
C38 0.168(10) 0.080(6) 0.120(8) 0.023(6) 0.018(7) 0.028(6)
C39 0.110(7) 0.061(5) 0.173(11) 0.007(7) 0.027(7) 0.011(5)
C40 0.087(6) 0.078(6) 0.133(8) -0.033(6) 0.036(6) -0.010(5)
C41 0.072(5) 0.078(5) 0.073(5) -0.010(4) 0.020(4) -0.011(4)
C42 0.074(4) 0.066(4) 0.064(4) 0.008(3) 0.027(3) 0.024(4)
C43 0.095(5) 0.060(4) 0.053(4) -0.003(3) 0.010(4) 0.018(4)
C44 0.191(9) 0.062(5) 0.063(5) 0.007(4) 0.038(5) 0.029(6)
C45 0.310(19) 0.065(6) 0.065(6) -0.013(5) -0.017(9) 0.043(10)
C46 0.180(15) 0.138(12) 0.25(2) -0.092(13) -0.050(13) -0.009(11)
C47 0.137(11) 0.141(11) 0.38(2) -0.123(14) 0.063(13) -0.050(9)
C48 0.112(7) 0.115(7) 0.205(12) -0.079(8) 0.067(8) -0.040(6)
C49 0.224(17) 0.22(2) 0.135(14) -0.014(13) 0.066(14) -0.010(14)
C50 0.75(6) 0.138(14) 0.27(3) 0.097(16) 0.11(3) 0.01(2)
N1 0.058(3) 0.065(3) 0.050(3) -0.005(2) 0.011(2) 0.013(3)
N2 0.164(9) 0.165(9) 0.123(9) 0.035(7) 0.030(8) 0.000(7)
P1 0.0598(12) 0.0841(16) 0.153(2) 0.0081(15) 0.0076(15) -0.0004(11)
F1 0.278(11) 0.100(5) 0.391(15) 0.044(7) 0.084(10) 0.016(6)
F2 0.169(7) 0.311(11) 0.384(15) 0.191(11) 0.178(9) 0.089(7)
F3 0.150(6) 0.465(17) 0.203(8) -0.076(9) -0.084(6) 0.128(9)
F4 0.211(8) 0.270(10) 0.250(10) -0.047(8) 0.134(8) -0.013(7)
F5 0.181(8) 0.341(13) 0.240(10) -0.037(9) -0.094(7) 0.021(8)
F6 0.265(9) 0.098(4) 0.348(12) -0.037(6) 0.127(9) -0.026(5)

loop_
_atom_type_symbol
_atom_type_description
_atom_type_scat_dispersion_real
_atom_type_scat_dispersion_imag
_atom_type_scat_source
C C 0.0033 0.0016 'International Tables Vol C Tables 4.2.6.8 and 6.1.1.4'
H H 0.0000 0.0000 'International Tables Vol C Tables 4.2.6.8 and 6.1.1.4'
N N 0.0061 0.0033 'International Tables Vol C Tables 4.2.6.8 and 6.1.1.4'
O O 0.0106 0.0060 'International Tables Vol C Tables 4.2.6.8 and 6.1.1.4'
F F 0.0171 0.0103 'International Tables Vol C Tables 4.2.6.8 and 6.1.1.4'
P P 0.1023 0.0942 'International Tables Vol C Tables 4.2.6.8 and 6.1.1.4'

loop_
_geom_angle_atom_site_label_1
_geom_angle_atom_site_label_2
_geom_angle_atom_site_label_3
_geom_angle
_geom_angle_site_symmetry_1
_geom_angle_site_symmetry_3
C4 O1 C23 116.4(4) . .
C24 O2 C25 105.7(7) . .
C27 O3 C26 118.0(8) . .
C11 O4 C28 115.1(4) 3_666 .
C29 O5 C5 119.6(5) . .
C30 O6 C31 113.2(5) . .
C32 O7 C33 112.6(5) . .
C12 O8 C34 117.4(4) 3_666 .
C21 C1 C2 114.7(5) . .
C21 C1 C14 113.5(5) . .
C2 C1 C14 103.1(4) . .
C21 C1 C15 115.0(5) . .
C2 C1 C15 104.2(4) . .
C14 C1 C15 105.1(5) . .
C3 C2 C7 120.9(5) . .
C3 C2 C1 124.9(5) . .
C7 C2 C1 114.2(5) . .
C2 C3 C4 119.7(5) . .
C2 C3 H3 120.1 . .
C4 C3 H3 120.1 . .
O1 C4 C5 116.7(5) . .
O1 C4 C3 124.4(5) . .
C5 C4 C3 118.9(5) . .
C6 C5 C4 121.1(5) . .
C6 C5 O5 121.2(5) . .
C4 C5 O5 117.6(5) . .
C5 C6 C7 119.6(5) . .
C5 C6 H6 120.2 . .
C7 C6 H6 120.2 . .
C2 C7 C6 119.6(5) . .
C2 C7 C8 114.5(5) . .
C6 C7 C8 125.9(5) . .
C22 C8 C9 114.3(5) . .
C22 C8 C16 114.0(5) . .
C9 C8 C16 104.7(4) . .
C22 C8 C7 114.3(5) . .
C9 C8 C7 104.2(4) . .
C16 C8 C7 104.1(5) . .
C10 C9 C14 119.5(5) . .
C10 C9 C8 125.7(5) . .
C14 C9 C8 114.8(5) . .
C11 C10 C9 120.1(5) . .
C11 C10 H10 120.0 . .
C9 C10 H10 120.0 . .
C10 C11 O4 123.3(5) . 3_666
C10 C11 C12 120.2(5) . .
O4 C11 C12 116.5(5) 3_666 .
O8 C12 C13 124.9(5) 3_666 .
O8 C12 C11 115.5(5) 3_666 .
C13 C12 C11 119.6(5) . .
C14 C13 C12 119.9(5) . .
C14 C13 H13 120.0 . .
C12 C13 H13 120.0 . .
C13 C14 C9 120.6(5) . .
C13 C14 C1 125.8(5) . .
C9 C14 C1 113.5(5) . .
C16 C15 C20 119.4(6) . .
C16 C15 C1 115.1(5) . .
C20 C15 C1 125.5(7) . .
C15 C16 C17 120.8(6) . .
C15 C16 C8 113.6(5) . .
C17 C16 C8 125.6(6) . .
C18 C17 C16 119.3(8) . .
C18 C17 H17 120.4 . .
C16 C17 H17 120.4 . .
C19 C18 C17 120.7(8) . .
C19 C18 H18 119.7 . .
C17 C18 H18 119.7 . .
C18 C19 C20 121.2(7) . .
C18 C19 H19 119.4 . .
C20 C19 H19 119.4 . .
C19 C20 C15 118.7(8) . .
C19 C20 H20 120.7 . .
C15 C20 H20 120.7 . .
C1 C21 H21A 109.5 . .
C1 C21 H21B 109.5 . .
H21A C21 H21B 109.5 . .
C1 C21 H21C 109.5 . .
H21A C21 H21C 109.5 . .
H21B C21 H21C 109.5 . .
C8 C22 H22A 109.5 . .
C8 C22 H22B 109.5 . .
H22A C22 H22B 109.5 . .
C8 C22 H22C 109.5 . .
H22A C22 H22C 109.5 . .
H22B C22 H22C 109.5 . .
O1 C23 C24 111.2(6) . .
O1 C23 H23A 109.4 . .
C24 C23 H23A 109.4 . .
O1 C23 H23B 109.4 . .
C24 C23 H23B 109.4 . .
H23A C23 H23B 108.0 . .
O2 C24 C23 114.4(7) . .
O2 C24 H24A 108.7 . .
C23 C24 H24A 108.7 . .
O2 C24 H24B 108.7 . .
C23 C24 H24B 108.7 . .
H24A C24 H24B 107.6 . .
O2 C25 C26 108.0(8) . .
O2 C25 H25A 110.1 . .
C26 C25 H25A 110.1 . .
O2 C25 H25B 110.1 . .
C26 C25 H25B 110.1 . .
H25A C25 H25B 108.4 . .
O3 C26 C25 111.4(8) . .
O3 C26 H26A 109.3 . .
C25 C26 H26A 109.3 . .
O3 C26 H26B 109.3 . .
C25 C26 H26B 109.4 . .
H26A C26 H26B 108.0 . .
O3 C27 C28 118.4(9) . .
O3 C27 H27A 107.7 . .
C28 C27 H27A 107.7 . .
O3 C27 H27B 107.7 . .
C28 C27 H27B 107.7 . .
H27A C27 H27B 107.1 . .
O4 C28 C27 114.7(6) . .
O4 C28 H28A 108.6 . .
C27 C28 H28A 108.6 . .
O4 C28 H28B 108.6 . .
C27 C28 H28B 108.6 . .
H28A C28 H28B 107.6 . .
O5 C29 C30 126.2(7) . .
O5 C29 H29A 105.8 . .
C30 C29 H29A 105.8 . .
O5 C29 H29B 105.8 . .
C30 C29 H29B 105.8 . .
H29A C29 H29B 106.2 . .
O6 C30 C29 119.0(6) . .
O6 C30 H30A 107.6 . .
C29 C30 H30A 107.6 . .
O6 C30 H30B 107.6 . .
C29 C30 H30B 107.6 . .
H30A C30 H30B 107.0 . .
O6 C31 C32 112.3(6) . .
O6 C31 H31A 109.1 . .
C32 C31 H31A 109.1 . .
O6 C31 H31B 109.1 . .
C32 C31 H31B 109.1 . .
H31A C31 H31B 107.9 . .
O7 C32 C31 111.0(6) . .
O7 C32 H32A 109.4 . .
C31 C32 H32A 109.4 . .
O7 C32 H32B 109.4 . .
C31 C32 H32B 109.4 . .
H32A C32 H32B 108.0 . .
O7 C33 C34 108.0(5) . .
O7 C33 H33A 110.1 . .
C34 C33 H33A 110.1 . .
O7 C33 H33B 110.1 . .
C34 C33 H33B 110.1 . .
H33A C33 H33B 108.4 . .
O8 C34 C33 108.2(5) . .
O8 C34 H34A 110.1 . .
C33 C34 H34A 110.1 . .
O8 C34 H34B 110.1 . .
C33 C34 H34B 110.1 . .
H34A C34 H34B 108.4 . .
N1 C35 C36 113.0(5) . .
N1 C35 H35A 109.0 . .
C36 C35 H35A 109.0 . .
N1 C35 H35B 109.0 . .
C36 C35 H35B 109.0 . .
H35A C35 H35B 107.8 . .
C41 C36 C37 117.6(6) . .
C41 C36 C35 120.8(6) . .
C37 C36 C35 121.6(6) . .
C38 C37 C36 121.7(8) . .
C38 C37 H37 119.1 . .
C36 C37 H37 119.1 . .
C37 C38 C39 119.6(9) . .
C37 C38 H38 120.2 . .
C39 C38 H38 120.2 . .
C40 C39 C38 120.4(8) . .
C40 C39 H39 119.8 . .
C38 C39 H39 119.8 . .
C39 C40 C41 118.9(8) . .
C39 C40 H40 120.5 . .
C41 C40 H40 120.5 . .
C36 C41 C40 121.8(7) . .
C36 C41 H41 119.1 . .
C40 C41 H41 119.1 . .
C43 C42 N1 113.3(5) . .
C43 C42 H42A 108.9 . .
N1 C42 H42A 108.9 . .
C43 C42 H42B 108.9 . .
N1 C42 H42B 108.9 . .
H42A C42 H42B 107.7 . .
C48 C43 C44 119.4(8) . .
C48 C43 C42 121.5(6) . .
C44 C43 C42 118.9(7) . .
C45 C44 C43 120.0(10) . .
C45 C44 H44 120.0 . .
C43 C44 H44 120.0 . .
C46 C45 C44 119.6(13) . .
C46 C45 H45 120.2 . .
C44 C45 H45 120.2 . .
C45 C46 C47 121.1(14) . .
C45 C46 H46 119.5 . .
C47 C46 H46 119.5 . .
C48 C47 C46 118.3(14) . .
C48 C47 H47 120.9 . .
C46 C47 H47 120.9 . .
C43 C48 C47 121.5(11) . .
C43 C48 H48 119.2 . .
C47 C48 H48 119.2 . .
N2 C49 C50 175(2) . .
C49 C50 H50A 109.5 . .
C49 C50 H50B 109.5 . .
H50A C50 H50B 109.5 . .
C49 C50 H50C 109.5 . .
H50A C50 H50C 109.5 . .
H50B C50 H50C 109.5 . .
C35 N1 C42 112.2(5) . .
C35 N1 H1A 109.2 . .
C42 N1 H1A 109.2 . .
C35 N1 H1B 109.2 . .
C42 N1 H1B 109.2 . .
H1A N1 H1B 107.9 . .
F3 P1 F2 97.5(7) . .
F3 P1 F5 175.9(8) . .
F2 P1 F5 86.0(6) . .
F3 P1 F6 89.0(7) . .
F2 P1 F6 88.3(5) . .
F5 P1 F6 89.2(6) . .
F3 P1 F4 86.5(6) . .
F2 P1 F4 175.8(7) . .
F5 P1 F4 89.9(7) . .
F6 P1 F4 93.0(5) . .
F3 P1 F1 88.9(6) . .
F2 P1 F1 93.0(5) . .
F5 P1 F1 92.8(7) . .
F6 P1 F1 177.7(6) . .
F4 P1 F1 85.8(5) . .

loop_
_geom_bond_atom_site_label_1
_geom_bond_atom_site_label_2
_geom_bond_distance
_geom_bond_site_symmetry_2
O1 C4 1.377(6) .
O1 C23 1.431(7) .
O2 C24 1.345(10) .
O2 C25 1.451(10) .
O3 C27 1.324(10) .
O3 C26 1.351(10) .
O4 C11 1.386(6) 3_666
O4 C28 1.411(7) .
O5 C29 1.253(8) .
O5 C5 1.387(6) .
O6 C30 1.362(8) .
O6 C31 1.390(7) .
O7 C32 1.398(7) .
O7 C33 1.415(7) .
O8 C12 1.379(6) 3_666
O8 C34 1.436(6) .
C1 C21 1.522(8) .
C1 C2 1.532(7) .
C1 C14 1.540(8) .
C1 C15 1.541(8) .
C2 C3 1.376(8) .
C2 C7 1.380(7) .
C3 C4 1.400(7) .
C3 H3 0.9300 .
C4 C5 1.386(7) .
C5 C6 1.377(7) .
C6 C7 1.390(7) .
C6 H6 0.9300 .
C7 C8 1.542(7) .
C8 C22 1.510(8) .
C8 C9 1.526(7) .
C8 C16 1.529(8) .
C9 C10 1.384(7) .
C9 C14 1.390(7) .
C10 C11 1.383(7) .
C10 H10 0.9300 .
C11 O4 1.386(6) 3_666
C11 C12 1.399(7) .
C12 O8 1.379(6) 3_666
C12 C13 1.382(7) .
C13 C14 1.381(7) .
C13 H13 0.9300 .
C15 C16 1.380(8) .
C15 C20 1.403(9) .
C16 C17 1.395(8) .
C17 C18 1.370(10) .
C17 H17 0.9300 .
C18 C19 1.364(11) .
C18 H18 0.9300 .
C19 C20 1.391(11) .
C19 H19 0.9300 .
C20 H20 0.9300 .
C21 H21A 0.9600 .
C21 H21B 0.9600 .
C21 H21C 0.9600 .
C22 H22A 0.9600 .
C22 H22B 0.9600 .
C22 H22C 0.9600 .
C23 C24 1.474(7) .
C23 H23A 0.9700 .
C23 H23B 0.9700 .
C24 H24A 0.9700 .
C24 H24B 0.9700 .
C25 C26 1.465(8) .
C25 H25A 0.9700 .
C25 H25B 0.9700 .
C26 H26A 0.9700 .
C26 H26B 0.9700 .
C27 C28 1.433(8) .
C27 H27A 0.9700 .
C27 H27B 0.9700 .
C28 H28A 0.9700 .
C28 H28B 0.9700 .
C29 C30 1.408(7) .
C29 H29A 0.9700 .
C29 H29B 0.9700 .
C30 H30A 0.9700 .
C30 H30B 0.9700 .
C31 C32 1.470(9) .
C31 H31A 0.9700 .
C31 H31B 0.9700 .
C32 H32A 0.9700 .
C32 H32B 0.9700 .
C33 C34 1.493(8) .
C33 H33A 0.9700 .
C33 H33B 0.9700 .
C34 H34A 0.9700 .
C34 H34B 0.9700 .
C35 N1 1.488(7) .
C35 C36 1.497(8) .
C35 H35A 0.9700 .
C35 H35B 0.9700 .
C36 C41 1.372(9) .
C36 C37 1.379(9) .
C37 C38 1.367(11) .
C37 H37 0.9300 .
C38 C39 1.378(13) .
C38 H38 0.9300 .
C39 C40 1.366(13) .
C39 H39 0.9300 .
C40 C41 1.388(10) .
C40 H40 0.9300 .
C41 H41 0.9300 .
C42 C43 1.493(9) .
C42 N1 1.500(7) .
C42 H42A 0.9700 .
C42 H42B 0.9700 .
C43 C48 1.354(11) .
C43 C44 1.388(9) .
C44 C45 1.373(15) .
C44 H44 0.9300 .
C45 C46 1.345(19) .
C45 H45 0.9300 .
C46 C47 1.40(2) .
C46 H46 0.9300 .
C47 C48 1.356(14) .
C47 H47 0.9300 .
C48 H48 0.9300 .
C49 N2 1.036(17) .
C49 C50 1.43(2) .
C50 H50A 0.9600 .
C50 H50B 0.9600 .
C50 H50C 0.9600 .
N1 H1A 0.9000 .
N1 H1B 0.9000 .
P1 F3 1.471(7) .
P1 F2 1.477(7) .
P1 F5 1.499(8) .
P1 F6 1.500(7) .
P1 F4 1.520(7) .
P1 F1 1.524(7) .

loop_
_geom_torsion_atom_site_label_1
_geom_torsion_atom_site_label_2
_geom_torsion_atom_site_label_3
_geom_torsion_atom_site_label_4
_geom_torsion
_geom_torsion_site_symmetry_1
_geom_torsion_site_symmetry_4
C21 C1 C2 C3 1.7(8) . .
C14 C1 C2 C3 -122.2(6) . .
C15 C1 C2 C3 128.3(6) . .
C21 C1 C2 C7 -179.7(5) . .
C14 C1 C2 C7 56.4(6) . .
C15 C1 C2 C7 -53.1(6) . .
C7 C2 C3 C4 1.5(8) . .
C1 C2 C3 C4 180.0(5) . .
C23 O1 C4 C5 -169.6(5) . .
C23 O1 C4 C3 8.7(8) . .
C2 C3 C4 O1 -178.1(5) . .
C2 C3 C4 C5 0.3(8) . .
O1 C4 C5 C6 177.2(5) . .
C3 C4 C5 C6 -1.3(8) . .
O1 C4 C5 O5 -1.7(7) . .
C3 C4 C5 O5 179.8(5) . .
C29 O5 C5 C6 56.1(11) . .
C29 O5 C5 C4 -125.0(10) . .
C4 C5 C6 C7 0.6(8) . .
O5 C5 C6 C7 179.5(5) . .
C3 C2 C7 C6 -2.1(8) . .
C1 C2 C7 C6 179.2(5) . .
C3 C2 C7 C8 177.4(5) . .
C1 C2 C7 C8 -1.2(7) . .
C5 C6 C7 C2 1.1(8) . .
C5 C6 C7 C8 -178.4(5) . .
C2 C7 C8 C22 -179.1(5) . .
C6 C7 C8 C22 0.4(8) . .
C2 C7 C8 C9 -53.6(6) . .
C6 C7 C8 C9 125.9(5) . .
C2 C7 C8 C16 55.9(6) . .
C6 C7 C8 C16 -124.6(6) . .
C22 C8 C9 C10 -0.6(8) . .
C16 C8 C9 C10 125.0(6) . .
C7 C8 C9 C10 -126.0(6) . .
C22 C8 C9 C14 178.1(5) . .
C16 C8 C9 C14 -56.4(6) . .
C7 C8 C9 C14 52.6(6) . .
C14 C9 C10 C11 -2.0(8) . .
C8 C9 C10 C11 176.6(5) . .
C9 C10 C11 O4 179.9(5) . 3_666
C9 C10 C11 C12 -1.6(8) . .
C10 C11 C12 O8 -177.3(5) . 3_666
O4 C11 C12 O8 1.4(7) 3_666 3_666
C10 C11 C12 C13 3.2(8) . .
O4 C11 C12 C13 -178.1(5) 3_666 .
O8 C12 C13 C14 179.3(5) 3_666 .
C11 C12 C13 C14 -1.3(8) . .
C12 C13 C14 C9 -2.3(8) . .
C12 C13 C14 C1 -179.4(5) . .
C10 C9 C14 C13 3.9(8) . .
C8 C9 C14 C13 -174.8(5) . .
C10 C9 C14 C1 -178.6(5) . .
C8 C9 C14 C1 2.7(7) . .
C21 C1 C14 C13 -4.6(8) . .
C2 C1 C14 C13 120.0(6) . .
C15 C1 C14 C13 -131.1(6) . .
C21 C1 C14 C9 178.1(5) . .
C2 C1 C14 C9 -57.3(6) . .
C15 C1 C14 C9 51.6(6) . .
C21 C1 C15 C16 -179.3(5) . .
C2 C1 C15 C16 54.3(6) . .
C14 C1 C15 C16 -53.8(6) . .
C21 C1 C15 C20 2.9(8) . .
C2 C1 C15 C20 -123.6(6) . .
C14 C1 C15 C20 128.3(6) . .
C20 C15 C16 C17 -1.1(8) . .
C1 C15 C16 C17 -179.1(5) . .
C20 C15 C16 C8 178.2(5) . .
C1 C15 C16 C8 0.2(7) . .
C22 C8 C16 C15 -179.9(5) . .
C9 C8 C16 C15 54.4(6) . .
C7 C8 C16 C15 -54.7(6) . .
C22 C8 C16 C17 -0.6(8) . .
C9 C8 C16 C17 -126.3(6) . .
C7 C8 C16 C17 124.6(6) . .
C15 C16 C17 C18 1.8(9) . .
C8 C16 C17 C18 -177.4(6) . .
C16 C17 C18 C19 -0.9(10) . .
C17 C18 C19 C20 -0.8(11) . .
C18 C19 C20 C15 1.5(10) . .
C16 C15 C20 C19 -0.5(9) . .
C1 C15 C20 C19 177.3(5) . .
C4 O1 C23 C24 173.2(6) . .
C25 O2 C24 C23 -171.9(7) . .
O1 C23 C24 O2 -74.4(9) . .
C24 O2 C25 C26 177.8(8) . .
C27 O3 C26 C25 170.0(8) . .
O2 C25 C26 O3 71.2(11) . .
C26 O3 C27 C28 94.5(11) . .
C11 O4 C28 C27 179.7(8) 3_666 .
O3 C27 C28 O4 53.7(14) . .
C5 O5 C29 C30 -169.2(11) . .
C31 O6 C30 C29 147.3(10) . .
O5 C29 C30 O6 12(2) . .
C30 O6 C31 C32 165.7(7) . .
C33 O7 C32 C31 168.5(6) . .
O6 C31 C32 O7 57.7(9) . .
C32 O7 C33 C34 -176.9(6) . .
C12 O8 C34 C33 -177.3(5) 3_666 .
O7 C33 C34 O8 -70.8(7) . .
N1 C35 C36 C41 119.7(6) . .
N1 C35 C36 C37 -61.3(8) . .
C41 C36 C37 C38 -0.5(12) . .
C35 C36 C37 C38 -179.5(8) . .
C36 C37 C38 C39 1.6(15) . .
C37 C38 C39 C40 -1.5(16) . .
C38 C39 C40 C41 0.2(14) . .
C37 C36 C41 C40 -0.8(10) . .
C35 C36 C41 C40 178.2(6) . .
C39 C40 C41 C36 1.0(11) . .
N1 C42 C43 C48 -58.1(10) . .
N1 C42 C43 C44 127.5(6) . .
C48 C43 C44 C45 3.4(12) . .
C42 C43 C44 C45 178.0(7) . .
C43 C44 C45 C46 -0.3(17) . .
C44 C45 C46 C47 -3(3) . .
C45 C46 C47 C48 2(3) . .
C44 C43 C48 C47 -3.7(17) . .
C42 C43 C48 C47 -178.1(12) . .
C46 C47 C48 C43 1(2) . .
C36 C35 N1 C42 176.2(5) . .
C43 C42 N1 C35 179.1(5) . .
